data_1575512
loop_
_publ_author_name
'Palui, Prasenjit'
'Bollenbeck, Matthias'
'Meleschko, Daniel'
'Brehm, Philipp'
'Gomila, Rosa M.'
'Schnakenburg, Gregor'
'Frontera, Antonio'
'Bismuto, Alessandro'

_publ_section_title
;
 Azadistibiridines and stabilised-iminobismuthane: reactivity of small
 inorganic rings in heavy main group chemistry.
;
_journal_issue 36
_journal_name_full 'Chemical science'
_journal_page_first 16894
_journal_page_last 16903
_journal_paper_doi 10.1039/d5sc03416g
_journal_volume 16
_journal_year 2025
_chemical_formula_moiety '2(C51 H107 Br2 Ge N Sb2 Si9), C4 H10 O'
_chemical_formula_sum 'C106 H224 Br4 Ge2 N2 O Sb4 Si18'
_chemical_formula_weight 3000.37
_chemical_name_systematic DM-PP-20
_space_group_crystal_system monoclinic
_space_group_IT_number 14
_space_group_name_Hall '-P 2ybc'
_space_group_name_H-M_alt 'P 1 21/c 1'
_atom_sites_solution_hydrogens geom
_audit_creation_date 2024-02-22
_audit_creation_method
;
Olex2 1.2
(compiled 2018.05.29 svn.r3508 for OlexSys, GUI svn.r5506)
;
_audit_update_record
;
2025-04-01 deposited with the CCDC.	2025-08-05 downloaded from the CCDC.
;
_cell_angle_alpha 90
_cell_angle_beta 108.868(1)
_cell_angle_gamma 90
_cell_formula_units_Z 2
_cell_length_a 20.7931(4)
_cell_length_b 13.6137(2)
_cell_length_c 27.7062(4)
_cell_measurement_reflns_used 82998
_cell_measurement_temperature 123
_cell_measurement_theta_max 29.78
_cell_measurement_theta_min 1.55
_cell_volume 7421.4(2)
_computing_molecular_graphics 'Olex2 (Dolomanov et al., 2009)'
_computing_publication_material 'Olex2 (Dolomanov et al., 2009)'
_computing_structure_refinement 'XL (Sheldrick, 2008)'
_computing_structure_solution 'SHELXT 2014/5 (Sheldrick, 2014)'
_diffrn_ambient_temperature 123(2)
_diffrn_detector_area_resol_mean 6.67
_diffrn_detector_type STOE
_diffrn_measured_fraction_theta_full 0.999
_diffrn_measured_fraction_theta_max 1.000
_diffrn_measurement_device '2-circle goniometer'
_diffrn_measurement_device_type 'STOE IPDS 2T'
_diffrn_measurement_method 'rotation method'
_diffrn_radiation_collimation '0.5 mm diameter, monocapillary'
_diffrn_radiation_polarisn_norm 0
_diffrn_radiation_type MoK\a
_diffrn_radiation_wavelength 0.71073
_diffrn_reflns_av_R_equivalents 0.0401
_diffrn_reflns_av_unetI/netI 0.0302
_diffrn_reflns_Laue_measured_fraction_full 0.999
_diffrn_reflns_Laue_measured_fraction_max 1.000
_diffrn_reflns_limit_h_max 27
_diffrn_reflns_limit_h_min -27
_diffrn_reflns_limit_k_max 17
_diffrn_reflns_limit_k_min -17
_diffrn_reflns_limit_l_max 36
_diffrn_reflns_limit_l_min -36
_diffrn_reflns_number 66932
_diffrn_reflns_point_group_measured_fraction_full 0.999
_diffrn_reflns_point_group_measured_fraction_max 1.000
_diffrn_reflns_theta_full 25.242
_diffrn_reflns_theta_max 28.000
_diffrn_reflns_theta_min 1.563
_diffrn_source 'sealed X-ray tube, 12 x 0.4 mm long-fine focus'
_diffrn_source_current 0.830
_diffrn_source_power 0.050
_diffrn_source_voltage 60
_exptl_absorpt_coefficient_mu 2.38
_exptl_absorpt_correction_T_max 0.8097
_exptl_absorpt_correction_T_min 0.0984
_exptl_absorpt_correction_type multi-scan
_exptl_absorpt_process_details
;
STOE LANA, absorption correction by scaling of reflection intensities.
J. Koziskova, F. Hahn, J. Richter, J. Kozisek, "Comparison of different
absorption corrections on the model structure of tetrakis(\m~2~-acetato)-
diaqua-di-copper(II)", Acta Chimica Slovaca, vol. 9, no. 2, 2016, pp. 136 - 140.
Afterwards a spherical absorption correction was performed within STOE LANA.
;
_exptl_crystal_colour 'clear yellowish orange'
_exptl_crystal_colour_lustre clear
_exptl_crystal_colour_modifier yellowish
_exptl_crystal_colour_primary orange
_exptl_crystal_density_diffrn 1.343
_exptl_crystal_description block
_exptl_crystal_F_000 3084
_exptl_crystal_size_max 0.2
_exptl_crystal_size_mid 0.1
_exptl_crystal_size_min 0.05
_refine_diff_density_max 1.570
_refine_diff_density_min -2.468
_refine_diff_density_rms 0.157
_refine_ls_extinction_method none
_refine_ls_goodness_of_fit_ref 1.093
_refine_ls_hydrogen_treatment constr
_refine_ls_matrix_type full
_refine_ls_number_parameters 706
_refine_ls_number_reflns 17895
_refine_ls_number_restraints 102
_refine_ls_restrained_S_all 1.091
_refine_ls_R_factor_all 0.0694
_refine_ls_R_factor_gt 0.0536
_refine_ls_shift/su_max 0.002
_refine_ls_shift/su_mean 0.000
_refine_ls_structure_factor_coef Fsqd
_refine_ls_weighting_details 'w=1/[\s^2^(Fo^2^)+(0.0607P)^2^+33.9016P] where P=(Fo^2^+2Fc^2^)/3'
_refine_ls_weighting_scheme calc
_refine_ls_wR_factor_gt 0.1297
_refine_ls_wR_factor_ref 0.1474
_reflns_Friedel_coverage 0.000
_reflns_number_gt 14766
_reflns_number_total 17895
_reflns_threshold_expression 'I > 2\s(I)'
_cod_data_source_file d5sc03416g3.cif
_cod_data_source_block 5
_cod_depositor_comments 'Adding full bibliography for 1575509--1575515.cif.'
_cod_database_code 1575512
_shelx_shelxl_version_number 2017/1
_shelx_space_group_comment
;
The symmetry employed for this shelxl refinement is uniquely defined
by the following loop, which should always be used as a source of
symmetry information in preference to the above space-group names.
They are only intended as comments.
;
_shelx_estimated_absorpt_t_max 0.890
_shelx_estimated_absorpt_t_min 0.648
_olex2_refinement_description
;
1. Fixed Uiso
 At 1.2 times of:
  All C(H) groups, All C(H,H) groups
 At 1.5 times of:
  All C(H,H,H) groups
2. Restrained distances
 C55-C54 = C53-C52
 1.5 with sigma of 0.01
 O-C54 = O-C53
 1.39 with sigma of 0.01
 O-C53 = O-C54
 1.4 with sigma of 0.01
3. Uiso/Uaniso restraints and constraints
C14 \\sim C15 \\sim C15S \\sim C16 \\sim C16S \\sim C17 \\sim C17S: within 2A
with sigma of 0.001 and sigma for terminal atoms of 0.002
O \\sim C52 \\sim C53 \\sim C54 \\sim C55: within 2A with sigma of 0.001 and
sigma for terminal atoms of 0.002
4. Others
 Sof(C15S)=Sof(H15D)=Sof(H15E)=Sof(H15F)=Sof(C16S)=Sof(H16D)=Sof(H16E)=
 Sof(H16F)=Sof(C17S)=Sof(H17D)=Sof(H17E)=Sof(H17F)=1-FVAR(1)
 Sof(C15)=Sof(H15A)=Sof(H15B)=Sof(H15C)=Sof(C16)=Sof(H16A)=Sof(H16B)=Sof(H16C)=
 Sof(C17)=Sof(H17A)=Sof(H17B)=Sof(H17C)=FVAR(1)
 Fixed Sof: O(0.5) C52(0.5) H52A(0.5) H52B(0.5) H52C(0.5) C53(0.5) H53A(0.5)
 H53B(0.5) C54(0.5) H54A(0.5) H54B(0.5) C55(0.5) H55A(0.5) H55B(0.5) H55C(0.5)
5.a Ternary CH refined with riding coordinates:
 C7(H7), C18(H18), C31(H31), C42(H42)
5.b Secondary CH2 refined with riding coordinates:
 C53(H53A,H53B), C54(H54A,H54B)
5.c Aromatic/amide H refined with riding coordinates:
 C3(H3), C5(H5), C27(H27), C29(H29)
5.d Idealised Me refined as rotating group:
 C8(H8A,H8B,H8C), C9(H9A,H9B,H9C), C10(H10A,H10B,H10C), C11(H11A,H11B,H11C),
 C12(H12A,H12B,H12C), C13(H13A,H13B,H13C), C15(H15A,H15B,H15C), C15S(H15D,H15E,
 H15F), C16(H16A,H16B,H16C), C16S(H16D,H16E,H16F), C17(H17A,H17B,H17C),
 C17S(H17D,H17E,H17F), C19(H19A,H19B,H19C), C20(H20A,H20B,H20C), C21(H21A,H21B,
 H21C), C22(H22A,H22B,H22C), C23(H23A,H23B,H23C), C24(H24A,H24B,H24C), C32(H32A,
 H32B,H32C), C33(H33A,H33B,H33C), C34(H34A,H34B,H34C), C35(H35A,H35B,H35C),
 C36(H36A,H36B,H36C), C37(H37A,H37B,H37C), C39(H39A,H39B,H39C), C40(H40A,H40B,
 H40C), C41(H41A,H41B,H41C), C43(H43A,H43B,H43C), C44(H44A,H44B,H44C), C45(H45A,
 H45B,H45C), C46(H46A,H46B,H46C), C47(H47A,H47B,H47C), C48(H48A,H48B,H48C),
 C49(H49A,H49B,H49C), C50(H50A,H50B,H50C), C51(H51A,H51B,H51C), C52(H52A,H52B,
 H52C), C55(H55A,H55B,H55C)
;
_olex2_submission_special_instructions 'No special instructions were received'

loop_
_space_group_symop_operation_xyz
'x, y, z'
'-x, y+1/2, -z+1/2'
'-x, -y, -z'
'x, -y-1/2, z-1/2'

loop_
_atom_site_label
_atom_site_type_symbol
_atom_site_fract_x
_atom_site_fract_y
_atom_site_fract_z
_atom_site_U_iso_or_equiv
_atom_site_adp_type
_atom_site_occupancy
_atom_site_site_symmetry_order
_atom_site_calc_flag
_atom_site_refinement_flags_posn
_atom_site_refinement_flags_adp
_atom_site_refinement_flags_occupancy
_atom_site_disorder_assembly
_atom_site_disorder_group
Sb1 Sb 0.79274(2) 0.53673(2) 0.57342(2) 0.02623(8) Uani 1 1 d . . . . .
Sb2 Sb 0.71559(2) 0.36667(2) 0.52035(2) 0.02624(8) Uani 1 1 d . . . . .
Br1 Br 0.87677(3) 0.40347(5) 0.46271(2) 0.04890(15) Uani 1 1 d . . . . .
Br2 Br 0.89717(3) 0.20063(5) 0.55094(2) 0.04910(15) Uani 1 1 d . . . . .
Ge Ge 0.84427(3) 0.35240(4) 0.53163(2) 0.03104(12) Uani 1 1 d . . . . .
Si1 Si 0.83077(8) 0.24297(11) 0.69020(6) 0.0391(3) Uani 1 1 d . . . . .
Si2 Si 0.68479(8) 0.34159(11) 0.66556(5) 0.0359(3) Uani 1 1 d . . . . .
Si3 Si 0.85726(9) 0.82340(11) 0.65599(6) 0.0419(3) Uani 1 1 d . . . . .
Si4 Si 0.70674(8) 0.77903(11) 0.65650(6) 0.0393(3) Uani 1 1 d . . . . .
Si5 Si 0.70569(8) 0.11138(11) 0.40863(6) 0.0387(3) Uani 1 1 d . . . . .
Si6 Si 0.57929(8) 0.13660(12) 0.45312(7) 0.0431(3) Uani 1 1 d . . . . .
Si7 Si 0.73285(8) 0.63315(12) 0.39467(6) 0.0406(3) Uani 1 1 d . . . . .
Si8 Si 0.61692(7) 0.64201(10) 0.44898(5) 0.0327(3) Uani 1 1 d . . . . .
Si9 Si 0.95808(7) 0.48728(13) 0.60637(6) 0.0417(3) Uani 1 1 d . . . . .
N N 0.87445(19) 0.4398(3) 0.58330(16) 0.0313(8) Uani 1 1 d . . . . .
C1 C 0.7947(2) 0.5376(3) 0.65213(16) 0.0255(8) Uani 1 1 d . . . . .
C2 C 0.8018(2) 0.4536(4) 0.68348(17) 0.0288(9) Uani 1 1 d . . . . .
C3 C 0.8304(2) 0.4657(4) 0.73595(17) 0.0315(10) Uani 1 1 d . . . . .
H3 H 0.836207 0.409188 0.757065 0.038 Uiso 1 1 calc R . . . .
C4 C 0.8511(2) 0.5563(4) 0.75910(17) 0.0307(10) Uani 1 1 d . . . . .
C5 C 0.8356(3) 0.6387(4) 0.72807(17) 0.0337(10) Uani 1 1 d . . . . .
H5 H 0.845293 0.701832 0.743333 0.040 Uiso 1 1 calc R . . . .
C6 C 0.8060(2) 0.6321(3) 0.67466(17) 0.0282(9) Uani 1 1 d . . . . .
C7 C 0.7750(2) 0.3533(3) 0.66335(18) 0.0298(9) Uani 1 1 d . . . . .
H7 H 0.770271 0.354749 0.626267 0.036 Uiso 1 1 calc R . . . .
C8 C 0.9208(3) 0.2711(5) 0.6997(2) 0.0498(14) Uani 1 1 d . . . . .
H8A H 0.947755 0.210807 0.708595 0.075 Uiso 1 1 calc GR . . . .
H8B H 0.937328 0.319096 0.727285 0.075 Uiso 1 1 calc GR . . . .
H8C H 0.925089 0.298440 0.668121 0.075 Uiso 1 1 calc GR . . . .
C9 C 0.8030(4) 0.1429(4) 0.6419(3) 0.0517(15) Uani 1 1 d . . . . .
H9A H 0.760127 0.114900 0.643067 0.077 Uiso 1 1 calc GR . . . .
H9B H 0.837841 0.091503 0.649348 0.077 Uiso 1 1 calc GR . . . .
H9C H 0.796443 0.169766 0.607786 0.077 Uiso 1 1 calc GR . . . .
C10 C 0.8249(4) 0.1958(5) 0.7524(2) 0.0561(17) Uani 1 1 d . . . . .
H10A H 0.844076 0.244503 0.779286 0.084 Uiso 1 1 calc GR . . . .
H10B H 0.850365 0.134185 0.761367 0.084 Uiso 1 1 calc GR . . . .
H10C H 0.777127 0.184075 0.749100 0.084 Uiso 1 1 calc GR . . . .
C11 C 0.6268(3) 0.4239(4) 0.6165(2) 0.0389(11) Uani 1 1 d . . . . .
H11A H 0.652879 0.478901 0.609550 0.058 Uiso 1 1 calc GR . . . .
H11B H 0.591188 0.449131 0.629262 0.058 Uiso 1 1 calc GR . . . .
H11C H 0.605937 0.386690 0.585037 0.058 Uiso 1 1 calc GR . . . .
C12 C 0.6501(3) 0.2149(5) 0.6505(3) 0.0518(15) Uani 1 1 d . . . . .
H12A H 0.653930 0.194092 0.617669 0.078 Uiso 1 1 calc GR . . . .
H12B H 0.602214 0.214217 0.648589 0.078 Uiso 1 1 calc GR . . . .
H12C H 0.675933 0.169708 0.677310 0.078 Uiso 1 1 calc GR . . . .
C13 C 0.6805(3) 0.3783(6) 0.7294(2) 0.0535(16) Uani 1 1 d . . . . .
H13A H 0.709403 0.334620 0.755659 0.080 Uiso 1 1 calc GR . . . .
H13B H 0.633399 0.373317 0.729371 0.080 Uiso 1 1 calc GR . . . .
H13C H 0.696276 0.446167 0.736811 0.080 Uiso 1 1 calc GR . . . .
C14 C 0.8881(3) 0.5647(5) 0.8165(2) 0.0453(9) Uani 1 1 d . U . . .
C15 C 0.9586(5) 0.5199(7) 0.8279(3) 0.0477(11) Uani 0.667(6) 1 d . U P A 1
H15A H 0.983936 0.527364 0.864298 0.072 Uiso 0.667(6) 1 calc GR . P A 1
H15B H 0.982934 0.553526 0.807747 0.072 Uiso 0.667(6) 1 calc GR . P A 1
H15C H 0.954302 0.449967 0.819064 0.072 Uiso 0.667(6) 1 calc GR . P A 1
C15S C 0.9537(10) 0.6026(14) 0.8257(6) 0.0466(11) Uani 0.333(6) 1 d . U P A 2
H15D H 0.978799 0.560622 0.809199 0.070 Uiso 0.333(6) 1 calc GR . P A 2
H15E H 0.977588 0.604376 0.862509 0.070 Uiso 0.333(6) 1 calc GR . P A 2
H15F H 0.950681 0.669258 0.811765 0.070 Uiso 0.333(6) 1 calc GR . P A 2
C16 C 0.8492(5) 0.5199(7) 0.8461(3) 0.0478(11) Uani 0.667(6) 1 d . U P A 1
H16A H 0.874620 0.525702 0.882598 0.072 Uiso 0.667(6) 1 calc GR . P A 1
H16B H 0.841334 0.450401 0.836989 0.072 Uiso 0.667(6) 1 calc GR . P A 1
H16C H 0.805405 0.553679 0.838757 0.072 Uiso 0.667(6) 1 calc GR . P A 1
C16S C 0.8958(10) 0.4566(14) 0.8442(6) 0.0471(11) Uani 0.333(6) 1 d . U P A 2
H16D H 0.851838 0.422863 0.833084 0.071 Uiso 0.333(6) 1 calc GR . P A 2
H16E H 0.910819 0.465193 0.881300 0.071 Uiso 0.333(6) 1 calc GR . P A 2
H16F H 0.929398 0.417347 0.834726 0.071 Uiso 0.333(6) 1 calc GR . P A 2
C17 C 0.9027(5) 0.6769(7) 0.8343(3) 0.0458(11) Uani 0.667(6) 1 d . U P A 1
H17A H 0.926054 0.679266 0.871189 0.069 Uiso 0.667(6) 1 calc GR . P A 1
H17B H 0.859631 0.712630 0.826043 0.069 Uiso 0.667(6) 1 calc GR . P A 1
H17C H 0.931485 0.707294 0.816545 0.069 Uiso 0.667(6) 1 calc GR . P A 1
C17S C 0.8454(10) 0.6197(14) 0.8406(6) 0.0468(11) Uani 0.333(6) 1 d . U P A 2
H17D H 0.836663 0.685714 0.825744 0.070 Uiso 0.333(6) 1 calc GR . P A 2
H17E H 0.869093 0.624856 0.877338 0.070 Uiso 0.333(6) 1 calc GR . P A 2
H17F H 0.802235 0.585156 0.834626 0.070 Uiso 0.333(6) 1 calc GR . P A 2
C18 C 0.7865(3) 0.7287(4) 0.64656(18) 0.0349(10) Uani 1 1 d . . . . .
H18 H 0.772525 0.710998 0.609578 0.042 Uiso 1 1 calc R . . . .
C19 C 0.9416(3) 0.7631(5) 0.6714(3) 0.0596(17) Uani 1 1 d . . . . .
H19A H 0.952924 0.731214 0.704816 0.089 Uiso 1 1 calc GR . . . .
H19B H 0.976187 0.812512 0.672152 0.089 Uiso 1 1 calc GR . . . .
H19C H 0.940216 0.713717 0.645332 0.089 Uiso 1 1 calc GR . . . .
C20 C 0.8395(4) 0.8914(5) 0.5944(3) 0.0569(17) Uani 1 1 d . . . . .
H20A H 0.838590 0.844969 0.567134 0.085 Uiso 1 1 calc GR . . . .
H20B H 0.875188 0.940315 0.597602 0.085 Uiso 1 1 calc GR . . . .
H20C H 0.795378 0.924407 0.586160 0.085 Uiso 1 1 calc GR . . . .
C21 C 0.8641(4) 0.9103(4) 0.7098(2) 0.0533(16) Uani 1 1 d . . . . .
H21A H 0.819687 0.940194 0.705242 0.080 Uiso 1 1 calc GR . . . .
H21B H 0.897225 0.961792 0.710217 0.080 Uiso 1 1 calc GR . . . .
H21C H 0.879108 0.874316 0.742197 0.080 Uiso 1 1 calc GR . . . .
C22 C 0.6825(4) 0.8978(5) 0.6220(3) 0.0581(17) Uani 1 1 d . . . . .
H22A H 0.719977 0.944798 0.634414 0.087 Uiso 1 1 calc GR . . . .
H22B H 0.641879 0.924052 0.627967 0.087 Uiso 1 1 calc GR . . . .
H22C H 0.672989 0.887135 0.585326 0.087 Uiso 1 1 calc GR . . . .
C23 C 0.6354(3) 0.6906(5) 0.6299(3) 0.0552(16) Uani 1 1 d . . . . .
H23A H 0.631286 0.675423 0.594427 0.083 Uiso 1 1 calc GR . . . .
H23B H 0.592970 0.719865 0.631161 0.083 Uiso 1 1 calc GR . . . .
H23C H 0.644660 0.630042 0.650102 0.083 Uiso 1 1 calc GR . . . .
C24 C 0.7146(4) 0.7973(6) 0.7247(2) 0.0622(18) Uani 1 1 d . . . . .
H24A H 0.722416 0.733802 0.742339 0.093 Uiso 1 1 calc GR . . . .
H24B H 0.672679 0.826588 0.727078 0.093 Uiso 1 1 calc GR . . . .
H24C H 0.752969 0.841200 0.740770 0.093 Uiso 1 1 calc GR . . . .
C25 C 0.6680(2) 0.3805(4) 0.43812(16) 0.0267(9) Uani 1 1 d . . . . .
C26 C 0.6401(2) 0.2913(4) 0.41431(17) 0.0314(10) Uani 1 1 d . . . . .
C27 C 0.5969(3) 0.2944(4) 0.36342(19) 0.0376(11) Uani 1 1 d . . . . .
H27 H 0.577187 0.234892 0.347449 0.045 Uiso 1 1 calc R . . . .
C28 C 0.5819(3) 0.3810(4) 0.33562(18) 0.0390(12) Uani 1 1 d . . . . .
C29 C 0.6114(3) 0.4673(4) 0.35981(18) 0.0362(11) Uani 1 1 d . . . . .
H29 H 0.601765 0.527343 0.341386 0.043 Uiso 1 1 calc R . . . .
C30 C 0.6548(2) 0.4684(4) 0.41055(17) 0.0309(10) Uani 1 1 d . . . . .
C31 C 0.6549(3) 0.1919(4) 0.43939(18) 0.0324(10) Uani 1 1 d . . . . .
H31 H 0.687623 0.206402 0.474000 0.039 Uiso 1 1 calc R . . . .
C32 C 0.7635(4) 0.1939(5) 0.3881(3) 0.0643(19) Uani 1 1 d . . . . .
H32A H 0.736414 0.239071 0.361794 0.096 Uiso 1 1 calc GR . . . .
H32B H 0.792784 0.154369 0.374194 0.096 Uiso 1 1 calc GR . . . .
H32C H 0.791630 0.231612 0.417447 0.096 Uiso 1 1 calc GR . . . .
C33 C 0.6524(4) 0.0397(5) 0.3525(2) 0.0532(15) Uani 1 1 d . . . . .
H33A H 0.623497 -0.006161 0.363385 0.080 Uiso 1 1 calc GR . . . .
H33B H 0.681953 0.002816 0.337653 0.080 Uiso 1 1 calc GR . . . .
H33C H 0.623827 0.084765 0.326856 0.080 Uiso 1 1 calc GR . . . .
C34 C 0.7562(4) 0.0223(5) 0.4564(3) 0.0610(18) Uani 1 1 d . . . . .
H34A H 0.785598 0.057770 0.486181 0.092 Uiso 1 1 calc GR . . . .
H34B H 0.784307 -0.017214 0.441393 0.092 Uiso 1 1 calc GR . . . .
H34C H 0.725538 -0.020949 0.467019 0.092 Uiso 1 1 calc GR . . . .
C35 C 0.5132(4) 0.0850(8) 0.3959(4) 0.090(3) Uani 1 1 d . . . . .
H35A H 0.495846 0.137201 0.370665 0.135 Uiso 1 1 calc GR . . . .
H35B H 0.475840 0.057821 0.405973 0.135 Uiso 1 1 calc GR . . . .
H35C H 0.533353 0.032922 0.380964 0.135 Uiso 1 1 calc GR . . . .
C36 C 0.6088(5) 0.0377(6) 0.5015(4) 0.089(3) Uani 1 1 d . . . . .
H36A H 0.622749 -0.019564 0.485846 0.134 Uiso 1 1 calc GR . . . .
H36B H 0.571802 0.019079 0.514308 0.134 Uiso 1 1 calc GR . . . .
H36C H 0.647566 0.061439 0.529837 0.134 Uiso 1 1 calc GR . . . .
C37 C 0.5382(3) 0.2324(5) 0.4799(3) 0.0523(15) Uani 1 1 d . . . . .
H37A H 0.568142 0.250566 0.514021 0.078 Uiso 1 1 calc GR . . . .
H37B H 0.495116 0.207317 0.482323 0.078 Uiso 1 1 calc GR . . . .
H37C H 0.529353 0.290328 0.457747 0.078 Uiso 1 1 calc GR . . . .
C38 C 0.5336(3) 0.3834(5) 0.2806(2) 0.0485(15) Uani 1 1 d . . . . .
C39 C 0.5714(5) 0.4246(10) 0.2466(3) 0.106(4) Uani 1 1 d . . . . .
H39A H 0.583765 0.493174 0.255911 0.160 Uiso 1 1 calc GR . . . .
H39B H 0.542166 0.421416 0.210882 0.160 Uiso 1 1 calc GR . . . .
H39C H 0.612651 0.386010 0.250969 0.160 Uiso 1 1 calc GR . . . .
C40 C 0.5088(6) 0.2811(6) 0.2605(3) 0.098(4) Uani 1 1 d . . . . .
H40A H 0.476445 0.286312 0.225912 0.148 Uiso 1 1 calc GR . . . .
H40B H 0.486334 0.250399 0.282861 0.148 Uiso 1 1 calc GR . . . .
H40C H 0.547581 0.240772 0.260015 0.148 Uiso 1 1 calc GR . . . .
C41 C 0.4729(4) 0.4454(7) 0.2779(3) 0.084(3) Uani 1 1 d . . . . .
H41A H 0.451433 0.420442 0.302123 0.126 Uiso 1 1 calc GR . . . .
H41B H 0.440263 0.442712 0.243254 0.126 Uiso 1 1 calc GR . . . .
H41C H 0.487356 0.513486 0.286441 0.126 Uiso 1 1 calc GR . . . .
C42 C 0.6837(3) 0.5672(4) 0.43188(18) 0.0319(10) Uani 1 1 d . . . . .
H42 H 0.718572 0.551587 0.465454 0.038 Uiso 1 1 calc R . . . .
C43 C 0.8096(3) 0.6890(5) 0.4423(3) 0.0545(16) Uani 1 1 d . . . . .
H43A H 0.795271 0.734234 0.464419 0.082 Uiso 1 1 calc GR . . . .
H43B H 0.835878 0.725012 0.424432 0.082 Uiso 1 1 calc GR . . . .
H43C H 0.837872 0.636927 0.463140 0.082 Uiso 1 1 calc GR . . . .
C44 C 0.6848(4) 0.7346(5) 0.3529(3) 0.0573(17) Uani 1 1 d . . . . .
H44A H 0.643575 0.707917 0.327955 0.086 Uiso 1 1 calc GR . . . .
H44B H 0.713360 0.764831 0.334979 0.086 Uiso 1 1 calc GR . . . .
H44C H 0.672187 0.784161 0.373886 0.086 Uiso 1 1 calc GR . . . .
C45 C 0.7590(4) 0.5463(5) 0.3527(2) 0.0547(16) Uani 1 1 d . . . . .
H45A H 0.775996 0.485560 0.371427 0.082 Uiso 1 1 calc GR . . . .
H45B H 0.794974 0.576288 0.341868 0.082 Uiso 1 1 calc GR . . . .
H45C H 0.719824 0.531371 0.322604 0.082 Uiso 1 1 calc GR . . . .
C46 C 0.6586(3) 0.7513(4) 0.4872(2) 0.0464(13) Uani 1 1 d . . . . .
H46A H 0.696747 0.729576 0.516571 0.070 Uiso 1 1 calc GR . . . .
H46B H 0.625507 0.786298 0.499297 0.070 Uiso 1 1 calc GR . . . .
H46C H 0.675299 0.795172 0.465918 0.070 Uiso 1 1 calc GR . . . .
C47 C 0.5456(3) 0.6855(5) 0.3928(2) 0.0469(13) Uani 1 1 d . . . . .
H47A H 0.562129 0.736753 0.374945 0.070 Uiso 1 1 calc GR . . . .
H47B H 0.509358 0.712360 0.404425 0.070 Uiso 1 1 calc GR . . . .
H47C H 0.527790 0.630368 0.369631 0.070 Uiso 1 1 calc GR . . . .
C48 C 0.5784(3) 0.5633(4) 0.4874(2) 0.0426(12) Uani 1 1 d . . . . .
H48A H 0.559039 0.504235 0.467872 0.064 Uiso 1 1 calc GR . . . .
H48B H 0.542492 0.599985 0.495237 0.064 Uiso 1 1 calc GR . . . .
H48C H 0.613505 0.544330 0.519197 0.064 Uiso 1 1 calc GR . . . .
C49 C 1.0199(3) 0.3963(6) 0.5972(3) 0.068(2) Uani 1 1 d . . . . .
H49A H 1.018589 0.336667 0.616667 0.102 Uiso 1 1 calc GR . . . .
H49B H 1.065721 0.424373 0.609164 0.102 Uiso 1 1 calc GR . . . .
H49C H 1.007854 0.379941 0.560901 0.102 Uiso 1 1 calc GR . . . .
C50 C 0.9803(3) 0.5135(5) 0.6755(2) 0.0495(14) Uani 1 1 d . . . . .
H50A H 0.941962 0.546075 0.682092 0.074 Uiso 1 1 calc GR . . . .
H50B H 1.020241 0.556532 0.686273 0.074 Uiso 1 1 calc GR . . . .
H50C H 0.990549 0.451817 0.694698 0.074 Uiso 1 1 calc GR . . . .
C51 C 0.9634(3) 0.5997(5) 0.5700(3) 0.0550(16) Uani 1 1 d . . . . .
H51A H 0.957135 0.582181 0.534452 0.083 Uiso 1 1 calc GR . . . .
H51B H 1.008097 0.630297 0.585129 0.083 Uiso 1 1 calc GR . . . .
H51C H 0.927863 0.645946 0.571194 0.083 Uiso 1 1 calc GR . . . .
O O 1.0129(6) 1.0030(7) 0.5198(3) 0.0695(18) Uani 0.5 1 d D U P B -1
C52 C 0.9834(9) 0.8438(11) 0.5371(6) 0.071(2) Uani 0.5 1 d D U P B -1
H52A H 0.960717 0.783835 0.520480 0.106 Uiso 0.5 1 calc GR . P B -1
H52B H 0.967238 0.860317 0.565682 0.106 Uiso 0.5 1 calc GR . P B -1
H52C H 1.032610 0.833135 0.549882 0.106 Uiso 0.5 1 calc GR . P B -1
C53 C 0.9675(9) 0.9260(10) 0.4997(6) 0.0699(18) Uani 0.5 1 d D U P B -1
H53A H 0.972073 0.903724 0.466926 0.084 Uiso 0.5 1 calc R . P B -1
H53B H 0.920151 0.948593 0.493226 0.084 Uiso 0.5 1 calc R . P B -1
C54 C 1.0049(9) 1.0746(10) 0.4820(5) 0.0695(18) Uani 0.5 1 d D U P B -1
H54A H 0.957942 1.100584 0.470729 0.083 Uiso 0.5 1 calc R . P B -1
H54B H 1.014485 1.046389 0.452062 0.083 Uiso 0.5 1 calc R . P B -1
C55 C 1.0544(8) 1.1539(11) 0.5054(6) 0.069(2) Uani 0.5 1 d D U P B -1
H55A H 1.049366 1.207463 0.480841 0.104 Uiso 0.5 1 calc GR . P B -1
H55B H 1.100682 1.127695 0.515021 0.104 Uiso 0.5 1 calc GR . P B -1
H55C H 1.045585 1.178900 0.535889 0.104 Uiso 0.5 1 calc GR . P B -1

loop_
_atom_site_aniso_label
_atom_site_aniso_U_11
_atom_site_aniso_U_22
_atom_site_aniso_U_33
_atom_site_aniso_U_23
_atom_site_aniso_U_13
_atom_site_aniso_U_12
Sb1 0.02634(15) 0.02757(15) 0.02223(14) 0.00195(11) 0.00430(11) 0.00070(11)
Sb2 0.02670(15) 0.02948(15) 0.01993(13) 0.00006(11) 0.00395(11) 0.00074(11)
Br1 0.0480(3) 0.0642(4) 0.0401(3) 0.0018(3) 0.0219(3) 0.0011(3)
Br2 0.0460(3) 0.0438(3) 0.0517(3) 0.0012(2) 0.0078(3) 0.0185(2)
Ge 0.0268(2) 0.0359(3) 0.0282(2) 0.0004(2) 0.00579(19) 0.0060(2)
Si1 0.0498(9) 0.0294(7) 0.0337(7) 0.0066(5) 0.0073(6) 0.0082(6)
Si2 0.0383(8) 0.0370(7) 0.0321(7) 0.0034(6) 0.0111(6) -0.0033(6)
Si3 0.0480(9) 0.0310(7) 0.0383(8) -0.0008(6) 0.0023(6) -0.0086(6)
Si4 0.0421(8) 0.0309(7) 0.0372(7) -0.0037(6) 0.0022(6) 0.0026(6)
Si5 0.0400(8) 0.0358(7) 0.0384(7) -0.0082(6) 0.0101(6) 0.0074(6)
Si6 0.0400(8) 0.0393(8) 0.0501(9) -0.0049(7) 0.0148(7) 0.0006(6)
Si7 0.0386(8) 0.0482(9) 0.0359(7) 0.0145(6) 0.0133(6) 0.0053(6)
Si8 0.0336(7) 0.0323(7) 0.0301(6) 0.0029(5) 0.0074(5) 0.0036(5)
Si9 0.0248(7) 0.0504(9) 0.0452(8) -0.0008(7) 0.0048(6) -0.0007(6)
N 0.0195(17) 0.037(2) 0.035(2) -0.0008(17) 0.0053(15) 0.0089(16)
C1 0.0183(19) 0.030(2) 0.025(2) 0.0007(17) 0.0027(16) 0.0016(16)
C2 0.024(2) 0.034(2) 0.025(2) 0.0019(18) 0.0050(17) 0.0023(18)
C3 0.032(2) 0.035(2) 0.024(2) 0.0058(18) 0.0046(18) 0.0027(19)
C4 0.026(2) 0.041(3) 0.022(2) -0.0028(18) 0.0028(17) 0.0018(19)
C5 0.038(3) 0.036(2) 0.022(2) -0.0031(18) 0.0023(19) -0.001(2)
C6 0.026(2) 0.030(2) 0.024(2) 0.0018(17) 0.0028(17) 0.0004(17)
C7 0.033(2) 0.029(2) 0.026(2) 0.0054(17) 0.0061(18) 0.0042(18)
C8 0.046(3) 0.050(3) 0.046(3) 0.004(3) 0.003(3) 0.017(3)
C9 0.066(4) 0.030(3) 0.054(4) 0.002(2) 0.014(3) 0.003(3)
C10 0.076(5) 0.046(3) 0.043(3) 0.021(3) 0.015(3) 0.018(3)
C11 0.037(3) 0.042(3) 0.037(3) 0.001(2) 0.011(2) -0.003(2)
C12 0.049(3) 0.044(3) 0.058(4) 0.008(3) 0.011(3) -0.008(3)
C13 0.053(4) 0.076(4) 0.037(3) 0.003(3) 0.023(3) -0.001(3)
C14 0.053(2) 0.052(2) 0.0245(15) -0.0032(15) 0.0026(15) -0.0037(18)
C15 0.055(2) 0.053(2) 0.0263(18) -0.0037(17) 0.0001(17) -0.002(2)
C15S 0.054(2) 0.052(2) 0.0258(18) -0.0032(18) 0.0014(18) -0.004(2)
C16 0.056(2) 0.054(2) 0.0261(18) -0.0023(17) 0.0024(17) -0.006(2)
C16S 0.055(2) 0.053(2) 0.0258(19) -0.0027(18) 0.0015(18) -0.004(2)
C17 0.053(2) 0.051(2) 0.0249(18) -0.0032(17) 0.0022(17) -0.004(2)
C17S 0.054(2) 0.053(2) 0.0255(18) -0.0032(18) 0.0023(18) -0.004(2)
C18 0.044(3) 0.030(2) 0.025(2) -0.0017(18) 0.002(2) -0.003(2)
C19 0.046(4) 0.055(4) 0.073(5) -0.002(3) 0.012(3) -0.012(3)
C20 0.077(5) 0.038(3) 0.054(4) 0.008(3) 0.019(3) -0.008(3)
C21 0.065(4) 0.035(3) 0.046(3) -0.005(2) -0.001(3) -0.014(3)
C22 0.053(4) 0.038(3) 0.068(4) 0.003(3) -0.004(3) 0.000(3)
C23 0.041(3) 0.044(3) 0.075(4) -0.003(3) 0.012(3) 0.003(3)
C24 0.063(4) 0.077(5) 0.045(3) -0.010(3) 0.016(3) 0.013(4)
C25 0.022(2) 0.037(2) 0.0192(19) 0.0005(17) 0.0040(16) 0.0055(17)
C26 0.029(2) 0.038(3) 0.024(2) -0.0025(18) 0.0031(18) 0.0053(19)
C27 0.036(3) 0.044(3) 0.027(2) -0.009(2) 0.003(2) 0.006(2)
C28 0.040(3) 0.049(3) 0.023(2) -0.005(2) 0.003(2) 0.015(2)
C29 0.037(3) 0.046(3) 0.023(2) 0.007(2) 0.0045(19) 0.014(2)
C30 0.027(2) 0.040(3) 0.022(2) 0.0009(18) 0.0035(17) 0.0055(19)
C31 0.037(3) 0.030(2) 0.025(2) -0.0036(18) 0.0032(19) 0.0048(19)
C32 0.067(5) 0.058(4) 0.081(5) -0.013(4) 0.042(4) 0.004(3)
C33 0.058(4) 0.053(4) 0.047(3) -0.018(3) 0.015(3) 0.001(3)
C34 0.062(4) 0.058(4) 0.058(4) 0.001(3) 0.012(3) 0.024(3)
C35 0.057(5) 0.121(8) 0.093(6) -0.059(6) 0.026(4) -0.036(5)
C36 0.085(6) 0.063(5) 0.139(9) 0.050(5) 0.061(6) 0.014(4)
C37 0.047(3) 0.055(4) 0.059(4) -0.008(3) 0.023(3) 0.003(3)
C38 0.057(4) 0.053(3) 0.023(2) -0.005(2) -0.004(2) 0.015(3)
C39 0.099(7) 0.183(12) 0.024(3) 0.006(5) 0.001(4) -0.007(8)
C40 0.131(8) 0.075(6) 0.045(4) -0.019(4) -0.034(5) 0.026(6)
C41 0.072(5) 0.109(7) 0.046(4) -0.009(4) -0.015(4) 0.039(5)
C42 0.033(2) 0.036(2) 0.024(2) 0.0047(18) 0.0057(18) 0.004(2)
C43 0.043(3) 0.062(4) 0.061(4) 0.011(3) 0.019(3) -0.010(3)
C44 0.061(4) 0.062(4) 0.052(4) 0.026(3) 0.023(3) 0.007(3)
C45 0.054(4) 0.072(4) 0.041(3) 0.017(3) 0.019(3) 0.013(3)
C46 0.053(3) 0.036(3) 0.045(3) -0.007(2) 0.008(3) 0.002(2)
C47 0.031(3) 0.061(4) 0.043(3) 0.008(3) 0.005(2) 0.008(3)
C48 0.051(3) 0.038(3) 0.045(3) 0.004(2) 0.024(3) 0.009(2)
C49 0.027(3) 0.081(5) 0.088(5) -0.013(4) 0.008(3) 0.003(3)
C50 0.035(3) 0.052(3) 0.045(3) 0.001(3) -0.009(2) -0.007(3)
C51 0.030(3) 0.074(4) 0.062(4) 0.000(3) 0.016(3) -0.013(3)
O 0.082(5) 0.061(3) 0.065(4) 0.006(4) 0.024(4) -0.009(4)
C52 0.083(5) 0.062(4) 0.067(4) 0.004(4) 0.024(4) -0.009(4)
C53 0.083(5) 0.061(4) 0.066(4) 0.005(4) 0.024(4) -0.009(4)
C54 0.082(5) 0.061(4) 0.065(4) 0.006(4) 0.024(4) -0.008(4)
C55 0.083(5) 0.061(4) 0.065(4) 0.007(4) 0.025(4) -0.008(4)

loop_
_atom_type_symbol
_atom_type_description
_atom_type_scat_dispersion_real
_atom_type_scat_dispersion_imag
_atom_type_scat_source
C C 0.0033 0.0016 'International Tables Vol C Tables 4.2.6.8 and 6.1.1.4'
H H 0.0000 0.0000 'International Tables Vol C Tables 4.2.6.8 and 6.1.1.4'
Br Br -0.2901 2.4595 'International Tables Vol C Tables 4.2.6.8 and 6.1.1.4'
Ge Ge 0.1547 1.8001 'International Tables Vol C Tables 4.2.6.8 and 6.1.1.4'
N N 0.0061 0.0033 'International Tables Vol C Tables 4.2.6.8 and 6.1.1.4'
O O 0.0106 0.0060 'International Tables Vol C Tables 4.2.6.8 and 6.1.1.4'
Sb Sb -0.5866 1.5461 'International Tables Vol C Tables 4.2.6.8 and 6.1.1.4'
Si Si 0.0817 0.0704 'International Tables Vol C Tables 4.2.6.8 and 6.1.1.4'

loop_
_geom_angle_atom_site_label_1
_geom_angle_atom_site_label_2
_geom_angle_atom_site_label_3
_geom_angle
_geom_angle_site_symmetry_1
_geom_angle_site_symmetry_3
_geom_angle_publ_flag
Sb2 Sb1 Ge 51.022(12) . . ?
N Sb1 Sb2 81.79(12) . . ?
N Sb1 Ge 34.46(11) . . ?
N Sb1 C1 96.95(16) . . ?
C1 Sb1 Sb2 109.78(12) . . ?
C1 Sb1 Ge 118.96(12) . . ?
Ge Sb2 Sb1 67.856(15) . . ?
C25 Sb2 Sb1 116.53(13) . . ?
C25 Sb2 Ge 103.52(12) . . ?
Sb2 Ge Sb1 61.122(13) . . ?
Br1 Ge Sb1 106.98(3) . . ?
Br1 Ge Sb2 116.08(3) . . ?
Br2 Ge Sb1 146.19(3) . . ?
Br2 Ge Sb2 119.15(3) . . ?
Br2 Ge Br1 102.32(3) . . ?
N Ge Sb1 40.99(12) . . ?
N Ge Sb2 97.24(12) . . ?
N Ge Br1 109.51(14) . . ?
N Ge Br2 112.67(13) . . ?
C8 Si1 C7 110.8(3) . . ?
C8 Si1 C9 108.5(3) . . ?
C8 Si1 C10 107.7(3) . . ?
C9 Si1 C7 106.8(3) . . ?
C9 Si1 C10 108.2(3) . . ?
C10 Si1 C7 114.7(3) . . ?
C11 Si2 C7 109.7(2) . . ?
C12 Si2 C7 112.6(3) . . ?
C12 Si2 C11 106.2(3) . . ?
C12 Si2 C13 109.0(3) . . ?
C13 Si2 C7 111.0(3) . . ?
C13 Si2 C11 108.1(3) . . ?
C19 Si3 C18 111.2(3) . . ?
C19 Si3 C20 108.8(4) . . ?
C19 Si3 C21 105.8(3) . . ?
C20 Si3 C18 107.0(3) . . ?
C20 Si3 C21 110.9(3) . . ?
C21 Si3 C18 113.1(3) . . ?
C22 Si4 C18 110.1(3) . . ?
C22 Si4 C23 108.0(3) . . ?
C23 Si4 C18 109.3(3) . . ?
C24 Si4 C18 113.7(3) . . ?
C24 Si4 C22 109.0(4) . . ?
C24 Si4 C23 106.6(4) . . ?
C32 Si5 C31 107.2(3) . . ?
C32 Si5 C33 109.1(3) . . ?
C33 Si5 C31 114.1(3) . . ?
C34 Si5 C31 109.0(3) . . ?
C34 Si5 C32 109.9(4) . . ?
C34 Si5 C33 107.5(3) . . ?
C35 Si6 C31 114.2(3) . . ?
C36 Si6 C31 109.3(3) . . ?
C36 Si6 C35 108.7(5) . . ?
C37 Si6 C31 108.9(3) . . ?
C37 Si6 C35 107.4(4) . . ?
C37 Si6 C36 108.1(4) . . ?
C43 Si7 C42 107.1(3) . . ?
C44 Si7 C42 114.3(3) . . ?
C44 Si7 C43 107.5(3) . . ?
C45 Si7 C42 111.0(3) . . ?
C45 Si7 C43 110.2(3) . . ?
C45 Si7 C44 106.8(3) . . ?
C46 Si8 C42 109.0(3) . . ?
C47 Si8 C42 114.2(2) . . ?
C47 Si8 C46 108.5(3) . . ?
C48 Si8 C42 108.5(2) . . ?
C48 Si8 C46 109.9(3) . . ?
C48 Si8 C47 106.6(3) . . ?
N Si9 C49 110.4(3) . . ?
N Si9 C50 109.3(2) . . ?
N Si9 C51 109.3(2) . . ?
C50 Si9 C49 108.5(3) . . ?
C50 Si9 C51 111.3(3) . . ?
C51 Si9 C49 108.0(4) . . ?
Ge N Sb1 104.55(18) . . ?
Si9 N Sb1 118.5(2) . . ?
Si9 N Ge 125.1(2) . . ?
C2 C1 Sb1 125.3(3) . . ?
C2 C1 C6 119.6(4) . . ?
C6 C1 Sb1 113.2(3) . . ?
C1 C2 C7 123.4(4) . . ?
C3 C2 C1 118.1(4) . . ?
C3 C2 C7 118.3(4) . . ?
C2 C3 H3 118.3 . . ?
C2 C3 C4 123.3(4) . . ?
C4 C3 H3 118.3 . . ?
C3 C4 C14 121.4(5) . . ?
C5 C4 C3 117.1(4) . . ?
C5 C4 C14 121.4(5) . . ?
C4 C5 H5 118.8 . . ?
C4 C5 C6 122.3(5) . . ?
C6 C5 H5 118.8 . . ?
C1 C6 C18 125.7(4) . . ?
C5 C6 C1 118.3(4) . . ?
C5 C6 C18 116.0(4) . . ?
Si1 C7 Si2 113.9(2) . . ?
Si1 C7 H7 105.3 . . ?
Si2 C7 H7 105.3 . . ?
C2 C7 Si1 117.7(3) . . ?
C2 C7 Si2 108.3(3) . . ?
C2 C7 H7 105.3 . . ?
Si1 C8 H8A 109.5 . . ?
Si1 C8 H8B 109.5 . . ?
Si1 C8 H8C 109.5 . . ?
H8A C8 H8B 109.5 . . ?
H8A C8 H8C 109.5 . . ?
H8B C8 H8C 109.5 . . ?
Si1 C9 H9A 109.5 . . ?
Si1 C9 H9B 109.5 . . ?
Si1 C9 H9C 109.5 . . ?
H9A C9 H9B 109.5 . . ?
H9A C9 H9C 109.5 . . ?
H9B C9 H9C 109.5 . . ?
Si1 C10 H10A 109.5 . . ?
Si1 C10 H10B 109.5 . . ?
Si1 C10 H10C 109.5 . . ?
H10A C10 H10B 109.5 . . ?
H10A C10 H10C 109.5 . . ?
H10B C10 H10C 109.5 . . ?
Si2 C11 H11A 109.5 . . ?
Si2 C11 H11B 109.5 . . ?
Si2 C11 H11C 109.5 . . ?
H11A C11 H11B 109.5 . . ?
H11A C11 H11C 109.5 . . ?
H11B C11 H11C 109.5 . . ?
Si2 C12 H12A 109.5 . . ?
Si2 C12 H12B 109.5 . . ?
Si2 C12 H12C 109.5 . . ?
H12A C12 H12B 109.5 . . ?
H12A C12 H12C 109.5 . . ?
H12B C12 H12C 109.5 . . ?
Si2 C13 H13A 109.5 . . ?
Si2 C13 H13B 109.5 . . ?
Si2 C13 H13C 109.5 . . ?
H13A C13 H13B 109.5 . . ?
H13A C13 H13C 109.5 . . ?
H13B C13 H13C 109.5 . . ?
C4 C14 C16S 111.0(7) . . ?
C4 C14 C17 111.9(5) . . ?
C15 C14 C4 108.3(5) . . ?
C15 C14 C17 104.1(6) . . ?
C15S C14 C4 110.5(8) . . ?
C15S C14 C16S 107.6(11) . . ?
C15S C14 C17S 115.0(11) . . ?
C16 C14 C4 111.6(5) . . ?
C16 C14 C15 112.8(7) . . ?
C16 C14 C17 108.0(6) . . ?
C17S C14 C4 109.5(8) . . ?
C17S C14 C16S 103.0(11) . . ?
C14 C15 H15A 109.5 . . ?
C14 C15 H15B 109.5 . . ?
C14 C15 H15C 109.5 . . ?
H15A C15 H15B 109.5 . . ?
H15A C15 H15C 109.5 . . ?
H15B C15 H15C 109.5 . . ?
C14 C15S H15D 109.5 . . ?
C14 C15S H15E 109.5 . . ?
C14 C15S H15F 109.5 . . ?
H15D C15S H15E 109.5 . . ?
H15D C15S H15F 109.5 . . ?
H15E C15S H15F 109.5 . . ?
C14 C16 H16A 109.5 . . ?
C14 C16 H16B 109.5 . . ?
C14 C16 H16C 109.5 . . ?
H16A C16 H16B 109.5 . . ?
H16A C16 H16C 109.5 . . ?
H16B C16 H16C 109.5 . . ?
C14 C16S H16D 109.5 . . ?
C14 C16S H16E 109.5 . . ?
C14 C16S H16F 109.5 . . ?
H16D C16S H16E 109.5 . . ?
H16D C16S H16F 109.5 . . ?
H16E C16S H16F 109.5 . . ?
C14 C17 H17A 109.5 . . ?
C14 C17 H17B 109.5 . . ?
C14 C17 H17C 109.5 . . ?
H17A C17 H17B 109.5 . . ?
H17A C17 H17C 109.5 . . ?
H17B C17 H17C 109.5 . . ?
C14 C17S H17D 109.5 . . ?
C14 C17S H17E 109.5 . . ?
C14 C17S H17F 109.5 . . ?
H17D C17S H17E 109.5 . . ?
H17D C17S H17F 109.5 . . ?
H17E C17S H17F 109.5 . . ?
Si3 C18 H18 105.0 . . ?
Si4 C18 Si3 114.1(3) . . ?
Si4 C18 H18 105.0 . . ?
C6 C18 Si3 116.7(4) . . ?
C6 C18 Si4 109.9(4) . . ?
C6 C18 H18 105.0 . . ?
Si3 C19 H19A 109.5 . . ?
Si3 C19 H19B 109.5 . . ?
Si3 C19 H19C 109.5 . . ?
H19A C19 H19B 109.5 . . ?
H19A C19 H19C 109.5 . . ?
H19B C19 H19C 109.5 . . ?
Si3 C20 H20A 109.5 . . ?
Si3 C20 H20B 109.5 . . ?
Si3 C20 H20C 109.5 . . ?
H20A C20 H20B 109.5 . . ?
H20A C20 H20C 109.5 . . ?
H20B C20 H20C 109.5 . . ?
Si3 C21 H21A 109.5 . . ?
Si3 C21 H21B 109.5 . . ?
Si3 C21 H21C 109.5 . . ?
H21A C21 H21B 109.5 . . ?
H21A C21 H21C 109.5 . . ?
H21B C21 H21C 109.5 . . ?
Si4 C22 H22A 109.5 . . ?
Si4 C22 H22B 109.5 . . ?
Si4 C22 H22C 109.5 . . ?
H22A C22 H22B 109.5 . . ?
H22A C22 H22C 109.5 . . ?
H22B C22 H22C 109.5 . . ?
Si4 C23 H23A 109.5 . . ?
Si4 C23 H23B 109.5 . . ?
Si4 C23 H23C 109.5 . . ?
H23A C23 H23B 109.5 . . ?
H23A C23 H23C 109.5 . . ?
H23B C23 H23C 109.5 . . ?
Si4 C24 H24A 109.5 . . ?
Si4 C24 H24B 109.5 . . ?
Si4 C24 H24C 109.5 . . ?
H24A C24 H24B 109.5 . . ?
H24A C24 H24C 109.5 . . ?
H24B C24 H24C 109.5 . . ?
C26 C25 Sb2 113.1(3) . . ?
C30 C25 Sb2 126.0(3) . . ?
C30 C25 C26 120.1(4) . . ?
C25 C26 C31 124.4(4) . . ?
C27 C26 C25 118.4(5) . . ?
C27 C26 C31 117.3(4) . . ?
C26 C27 H27 118.7 . . ?
C28 C27 C26 122.5(5) . . ?
C28 C27 H27 118.7 . . ?
C27 C28 C29 117.7(4) . . ?
C27 C28 C38 121.8(5) . . ?
C29 C28 C38 120.4(5) . . ?
C28 C29 H29 118.9 . . ?
C28 C29 C30 122.1(5) . . ?
C30 C29 H29 118.9 . . ?
C25 C30 C29 119.1(5) . . ?
C25 C30 C42 124.4(4) . . ?
C29 C30 C42 116.5(4) . . ?
Si5 C31 H31 103.8 . . ?
Si6 C31 Si5 118.6(3) . . ?
Si6 C31 H31 103.8 . . ?
C26 C31 Si5 111.7(3) . . ?
C26 C31 Si6 113.1(3) . . ?
C26 C31 H31 103.8 . . ?
Si5 C32 H32A 109.5 . . ?
Si5 C32 H32B 109.5 . . ?
Si5 C32 H32C 109.5 . . ?
H32A C32 H32B 109.5 . . ?
H32A C32 H32C 109.5 . . ?
H32B C32 H32C 109.5 . . ?
Si5 C33 H33A 109.5 . . ?
Si5 C33 H33B 109.5 . . ?
Si5 C33 H33C 109.5 . . ?
H33A C33 H33B 109.5 . . ?
H33A C33 H33C 109.5 . . ?
H33B C33 H33C 109.5 . . ?
Si5 C34 H34A 109.5 . . ?
Si5 C34 H34B 109.5 . . ?
Si5 C34 H34C 109.5 . . ?
H34A C34 H34B 109.5 . . ?
H34A C34 H34C 109.5 . . ?
H34B C34 H34C 109.5 . . ?
Si6 C35 H35A 109.5 . . ?
Si6 C35 H35B 109.5 . . ?
Si6 C35 H35C 109.5 . . ?
H35A C35 H35B 109.5 . . ?
H35A C35 H35C 109.5 . . ?
H35B C35 H35C 109.5 . . ?
Si6 C36 H36A 109.5 . . ?
Si6 C36 H36B 109.5 . . ?
Si6 C36 H36C 109.5 . . ?
H36A C36 H36B 109.5 . . ?
H36A C36 H36C 109.5 . . ?
H36B C36 H36C 109.5 . . ?
Si6 C37 H37A 109.5 . . ?
Si6 C37 H37B 109.5 . . ?
Si6 C37 H37C 109.5 . . ?
H37A C37 H37B 109.5 . . ?
H37A C37 H37C 109.5 . . ?
H37B C37 H37C 109.5 . . ?
C39 C38 C28 108.7(6) . . ?
C39 C38 C40 107.1(7) . . ?
C40 C38 C28 112.2(5) . . ?
C41 C38 C28 109.4(5) . . ?
C41 C38 C39 111.0(7) . . ?
C41 C38 C40 108.4(7) . . ?
C38 C39 H39A 109.5 . . ?
C38 C39 H39B 109.5 . . ?
C38 C39 H39C 109.5 . . ?
H39A C39 H39B 109.5 . . ?
H39A C39 H39C 109.5 . . ?
H39B C39 H39C 109.5 . . ?
C38 C40 H40A 109.5 . . ?
C38 C40 H40B 109.5 . . ?
C38 C40 H40C 109.5 . . ?
H40A C40 H40B 109.5 . . ?
H40A C40 H40C 109.5 . . ?
H40B C40 H40C 109.5 . . ?
C38 C41 H41A 109.5 . . ?
C38 C41 H41B 109.5 . . ?
C38 C41 H41C 109.5 . . ?
H41A C41 H41B 109.5 . . ?
H41A C41 H41C 109.5 . . ?
H41B C41 H41C 109.5 . . ?
Si7 C42 Si8 116.6(3) . . ?
Si7 C42 H42 104.5 . . ?
Si8 C42 H42 104.5 . . ?
C30 C42 Si7 115.1(3) . . ?
C30 C42 Si8 110.1(3) . . ?
C30 C42 H42 104.5 . . ?
Si7 C43 H43A 109.5 . . ?
Si7 C43 H43B 109.5 . . ?
Si7 C43 H43C 109.5 . . ?
H43A C43 H43B 109.5 . . ?
H43A C43 H43C 109.5 . . ?
H43B C43 H43C 109.5 . . ?
Si7 C44 H44A 109.5 . . ?
Si7 C44 H44B 109.5 . . ?
Si7 C44 H44C 109.5 . . ?
H44A C44 H44B 109.5 . . ?
H44A C44 H44C 109.5 . . ?
H44B C44 H44C 109.5 . . ?
Si7 C45 H45A 109.5 . . ?
Si7 C45 H45B 109.5 . . ?
Si7 C45 H45C 109.5 . . ?
H45A C45 H45B 109.5 . . ?
H45A C45 H45C 109.5 . . ?
H45B C45 H45C 109.5 . . ?
Si8 C46 H46A 109.5 . . ?
Si8 C46 H46B 109.5 . . ?
Si8 C46 H46C 109.5 . . ?
H46A C46 H46B 109.5 . . ?
H46A C46 H46C 109.5 . . ?
H46B C46 H46C 109.5 . . ?
Si8 C47 H47A 109.5 . . ?
Si8 C47 H47B 109.5 . . ?
Si8 C47 H47C 109.5 . . ?
H47A C47 H47B 109.5 . . ?
H47A C47 H47C 109.5 . . ?
H47B C47 H47C 109.5 . . ?
Si8 C48 H48A 109.5 . . ?
Si8 C48 H48B 109.5 . . ?
Si8 C48 H48C 109.5 . . ?
H48A C48 H48B 109.5 . . ?
H48A C48 H48C 109.5 . . ?
H48B C48 H48C 109.5 . . ?
Si9 C49 H49A 109.5 . . ?
Si9 C49 H49B 109.5 . . ?
Si9 C49 H49C 109.5 . . ?
H49A C49 H49B 109.5 . . ?
H49A C49 H49C 109.5 . . ?
H49B C49 H49C 109.5 . . ?
Si9 C50 H50A 109.5 . . ?
Si9 C50 H50B 109.5 . . ?
Si9 C50 H50C 109.5 . . ?
H50A C50 H50B 109.5 . . ?
H50A C50 H50C 109.5 . . ?
H50B C50 H50C 109.5 . . ?
Si9 C51 H51A 109.5 . . ?
Si9 C51 H51B 109.5 . . ?
Si9 C51 H51C 109.5 . . ?
H51A C51 H51B 109.5 . . ?
H51A C51 H51C 109.5 . . ?
H51B C51 H51C 109.5 . . ?
C53 O C54 108.7(9) . . ?
H52A C52 H52B 109.5 . . ?
H52A C52 H52C 109.5 . . ?
H52B C52 H52C 109.5 . . ?
C53 C52 H52A 109.5 . . ?
C53 C52 H52B 109.5 . . ?
C53 C52 H52C 109.5 . . ?
O C53 C52 108.3(12) . . ?
O C53 H53A 110.0 . . ?
O C53 H53B 110.0 . . ?
C52 C53 H53A 110.0 . . ?
C52 C53 H53B 110.0 . . ?
H53A C53 H53B 108.4 . . ?
O C54 H54A 110.5 . . ?
O C54 H54B 110.5 . . ?
O C54 C55 106.3(12) . . ?
H54A C54 H54B 108.7 . . ?
C55 C54 H54A 110.5 . . ?
C55 C54 H54B 110.5 . . ?
C54 C55 H55A 109.5 . . ?
C54 C55 H55B 109.5 . . ?
C54 C55 H55C 109.5 . . ?
H55A C55 H55B 109.5 . . ?
H55A C55 H55C 109.5 . . ?
H55B C55 H55C 109.5 . . ?

loop_
_geom_bond_atom_site_label_1
_geom_bond_atom_site_label_2
_geom_bond_distance
_geom_bond_site_symmetry_2
_geom_bond_publ_flag
Sb1 Sb2 2.9274(4) . ?
Sb1 Ge 3.0965(6) . ?
Sb1 N 2.098(4) . ?
Sb1 C1 2.168(4) . ?
Sb2 Ge 2.5989(6) . ?
Sb2 C25 2.179(4) . ?
Br1 Ge 2.3282(8) . ?
Br2 Ge 2.3204(8) . ?
Ge N 1.810(4) . ?
Si1 C7 1.896(5) . ?
Si1 C8 1.844(7) . ?
Si1 C9 1.866(6) . ?
Si1 C10 1.881(6) . ?
Si2 C7 1.904(5) . ?
Si2 C11 1.870(6) . ?
Si2 C12 1.864(6) . ?
Si2 C13 1.869(6) . ?
Si3 C18 1.910(5) . ?
Si3 C19 1.857(7) . ?
Si3 C20 1.870(6) . ?
Si3 C21 1.873(6) . ?
Si4 C18 1.895(6) . ?
Si4 C22 1.864(6) . ?
Si4 C23 1.866(7) . ?
Si4 C24 1.861(7) . ?
Si5 C31 1.904(5) . ?
Si5 C32 1.863(8) . ?
Si5 C33 1.867(6) . ?
Si5 C34 1.852(7) . ?
Si6 C31 1.889(6) . ?
Si6 C35 1.867(8) . ?
Si6 C36 1.858(8) . ?
Si6 C37 1.843(6) . ?
Si7 C42 1.896(5) . ?
Si7 C43 1.873(7) . ?
Si7 C44 1.870(6) . ?
Si7 C45 1.859(7) . ?
Si8 C42 1.901(5) . ?
Si8 C46 1.869(6) . ?
Si8 C47 1.865(6) . ?
Si8 C48 1.863(6) . ?
Si9 N 1.770(4) . ?
Si9 C49 1.860(7) . ?
Si9 C50 1.854(6) . ?
Si9 C51 1.855(7) . ?
C1 C2 1.413(6) . ?
C1 C6 1.417(6) . ?
C2 C3 1.391(6) . ?
C2 C7 1.512(7) . ?
C3 H3 0.9500 . ?
C3 C4 1.393(7) . ?
C4 C5 1.386(7) . ?
C4 C14 1.530(7) . ?
C5 H5 0.9500 . ?
C5 C6 1.410(6) . ?
C6 C18 1.515(7) . ?
C7 H7 1.0000 . ?
C8 H8A 0.9800 . ?
C8 H8B 0.9800 . ?
C8 H8C 0.9800 . ?
C9 H9A 0.9800 . ?
C9 H9B 0.9800 . ?
C9 H9C 0.9800 . ?
C10 H10A 0.9800 . ?
C10 H10B 0.9800 . ?
C10 H10C 0.9800 . ?
C11 H11A 0.9800 . ?
C11 H11B 0.9800 . ?
C11 H11C 0.9800 . ?
C12 H12A 0.9800 . ?
C12 H12B 0.9800 . ?
C12 H12C 0.9800 . ?
C13 H13A 0.9800 . ?
C13 H13B 0.9800 . ?
C13 H13C 0.9800 . ?
C14 C15 1.523(11) . ?
C14 C15S 1.40(2) . ?
C14 C16 1.461(11) . ?
C14 C16S 1.644(19) . ?
C14 C17 1.603(11) . ?
C14 C17S 1.48(2) . ?
C15 H15A 0.9800 . ?
C15 H15B 0.9800 . ?
C15 H15C 0.9800 . ?
C15S H15D 0.9800 . ?
C15S H15E 0.9800 . ?
C15S H15F 0.9800 . ?
C16 H16A 0.9800 . ?
C16 H16B 0.9800 . ?
C16 H16C 0.9800 . ?
C16S H16D 0.9800 . ?
C16S H16E 0.9800 . ?
C16S H16F 0.9800 . ?
C17 H17A 0.9800 . ?
C17 H17B 0.9800 . ?
C17 H17C 0.9800 . ?
C17S H17D 0.9800 . ?
C17S H17E 0.9800 . ?
C17S H17F 0.9800 . ?
C18 H18 1.0000 . ?
C19 H19A 0.9800 . ?
C19 H19B 0.9800 . ?
C19 H19C 0.9800 . ?
C20 H20A 0.9800 . ?
C20 H20B 0.9800 . ?
C20 H20C 0.9800 . ?
C21 H21A 0.9800 . ?
C21 H21B 0.9800 . ?
C21 H21C 0.9800 . ?
C22 H22A 0.9800 . ?
C22 H22B 0.9800 . ?
C22 H22C 0.9800 . ?
C23 H23A 0.9800 . ?
C23 H23B 0.9800 . ?
C23 H23C 0.9800 . ?
C24 H24A 0.9800 . ?
C24 H24B 0.9800 . ?
C24 H24C 0.9800 . ?
C25 C26 1.414(7) . ?
C25 C30 1.399(7) . ?
C26 C27 1.406(6) . ?
C26 C31 1.507(7) . ?
C27 H27 0.9500 . ?
C27 C28 1.388(8) . ?
C28 C29 1.392(8) . ?
C28 C38 1.532(7) . ?
C29 H29 0.9500 . ?
C29 C30 1.404(6) . ?
C30 C42 1.514(7) . ?
C31 H31 1.0000 . ?
C32 H32A 0.9800 . ?
C32 H32B 0.9800 . ?
C32 H32C 0.9800 . ?
C33 H33A 0.9800 . ?
C33 H33B 0.9800 . ?
C33 H33C 0.9800 . ?
C34 H34A 0.9800 . ?
C34 H34B 0.9800 . ?
C34 H34C 0.9800 . ?
C35 H35A 0.9800 . ?
C35 H35B 0.9800 . ?
C35 H35C 0.9800 . ?
C36 H36A 0.9800 . ?
C36 H36B 0.9800 . ?
C36 H36C 0.9800 . ?
C37 H37A 0.9800 . ?
C37 H37B 0.9800 . ?
C37 H37C 0.9800 . ?
C38 C39 1.516(12) . ?
C38 C40 1.526(10) . ?
C38 C41 1.499(10) . ?
C39 H39A 0.9800 . ?
C39 H39B 0.9800 . ?
C39 H39C 0.9800 . ?
C40 H40A 0.9800 . ?
C40 H40B 0.9800 . ?
C40 H40C 0.9800 . ?
C41 H41A 0.9800 . ?
C41 H41B 0.9800 . ?
C41 H41C 0.9800 . ?
C42 H42 1.0000 . ?
C43 H43A 0.9800 . ?
C43 H43B 0.9800 . ?
C43 H43C 0.9800 . ?
C44 H44A 0.9800 . ?
C44 H44B 0.9800 . ?
C44 H44C 0.9800 . ?
C45 H45A 0.9800 . ?
C45 H45B 0.9800 . ?
C45 H45C 0.9800 . ?
C46 H46A 0.9800 . ?
C46 H46B 0.9800 . ?
C46 H46C 0.9800 . ?
C47 H47A 0.9800 . ?
C47 H47B 0.9800 . ?
C47 H47C 0.9800 . ?
C48 H48A 0.9800 . ?
C48 H48B 0.9800 . ?
C48 H48C 0.9800 . ?
C49 H49A 0.9800 . ?
C49 H49B 0.9800 . ?
C49 H49C 0.9800 . ?
C50 H50A 0.9800 . ?
C50 H50B 0.9800 . ?
C50 H50C 0.9800 . ?
C51 H51A 0.9800 . ?
C51 H51B 0.9800 . ?
C51 H51C 0.9800 . ?
O C53 1.400(7) . ?
O C54 1.402(7) . ?
C52 H52A 0.9800 . ?
C52 H52B 0.9800 . ?
C52 H52C 0.9800 . ?
C52 C53 1.489(9) . ?
C53 H53A 0.9900 . ?
C53 H53B 0.9900 . ?
C54 H54A 0.9900 . ?
C54 H54B 0.9900 . ?
C54 C55 1.488(9) . ?
C55 H55A 0.9800 . ?
C55 H55B 0.9800 . ?
C55 H55C 0.9800 . ?
